data_7008144
loop_
_publ_author_name
'Warden, Andrew C.'
'Spiccia, Leone'
'Hearn, Milton T. W.'
'Boas, John F.'
'Pilbrow, John R.'

_publ_section_title
;
 The synthesis, structure and properties of copper(II) complexes of
 asymmetrically functionalized derivatives of 1,4,7-triazacyclononane.
;
_journal_issue 10
_journal_name_full 'Dalton transactions (Cambridge, England : 2003)'
_journal_page_first 1804
_journal_page_last 1813
_journal_paper_doi 10.1039/b417739h
_journal_year 2005
_chemical_formula_sum 'C11 H23 Cl3 Cu N4 Na2 O14'
_chemical_formula_weight 651.2
_chemical_name_common
;
Disodium-copper(ii)-1-propylamino-4-acetato-1,4,7-
triazacyclononane triperchlorate
;
_chemical_name_systematic
;
?
;
_space_group_IT_number 14
_symmetry_space_group_name_Hall '-P 2yn'
_symmetry_space_group_name_H-M 'P 1 21/n 1'
_atom_sites_solution_hydrogens geom
_atom_sites_solution_primary direct
_atom_sites_solution_secondary difmap
_audit_creation_date 2005-03-09T08:24:13-00:00
_audit_creation_method 'WinGX routine CIF_UPDATE'
_cell_angle_alpha 90
_cell_angle_beta 98.024(11)
_cell_angle_gamma 90
_cell_formula_units_Z 4
_cell_length_a 8.8481(11)
_cell_length_b 17.153(2)
_cell_length_c 14.901(2)
_cell_measurement_temperature 123(2)
_cell_volume 2239.4(5)
_computing_structure_refinement 'SHELXL-97 (Sheldrick, 1997)'
_computing_structure_solution 'SHELXS-97 (Sheldrick, 1990)'
_diffrn_ambient_temperature 123(2)
_diffrn_measured_fraction_theta_full 0.991
_diffrn_measured_fraction_theta_max 0.977
_diffrn_radiation_monochromator graphite
_diffrn_radiation_type MoK\a
_diffrn_radiation_wavelength 0.71073
_diffrn_reflns_av_R_equivalents 0.06
_diffrn_reflns_av_unetI/netI 0.0828
_diffrn_reflns_limit_h_max 11
_diffrn_reflns_limit_h_min -9
_diffrn_reflns_limit_k_max 21
_diffrn_reflns_limit_k_min -20
_diffrn_reflns_limit_l_max 19
_diffrn_reflns_limit_l_min -16
_diffrn_reflns_number 15078
_diffrn_reflns_theta_full 27.5
_diffrn_reflns_theta_max 28.29
_diffrn_reflns_theta_min 2.53
_exptl_absorpt_coefficient_mu 1.45
_exptl_crystal_density_diffrn 1.931
_exptl_crystal_density_method 'not measured'
_exptl_crystal_F_000 1324
_exptl_crystal_size_max 0.25
_exptl_crystal_size_mid 0.25
_exptl_crystal_size_min 0.15
_refine_diff_density_max 0.636
_refine_diff_density_min -0.632
_refine_diff_density_rms 0.105
_refine_ls_extinction_method none
_refine_ls_goodness_of_fit_ref 0.993
_refine_ls_hydrogen_treatment mixed
_refine_ls_matrix_type full
_refine_ls_number_parameters 316
_refine_ls_number_reflns 5441
_refine_ls_number_restraints 0
_refine_ls_restrained_S_all 0.993
_refine_ls_R_factor_all 0.085
_refine_ls_R_factor_gt 0.0452
_refine_ls_shift/su_max 0.001
_refine_ls_shift/su_mean 0
_refine_ls_structure_factor_coef Fsqd
_refine_ls_weighting_details 'calc w=1/[\s^2^(Fo^2^)+(0.0542P)^2^+0.0000P] where P=(Fo^2^+2Fc^2^)/3'
_refine_ls_weighting_scheme calc
_refine_ls_wR_factor_gt 0.1
_refine_ls_wR_factor_ref 0.115
_reflns_number_gt 3630
_reflns_number_total 5441
_reflns_threshold_expression >2sigma(I)
_cod_data_source_file b417739h.txt
_cod_data_source_block 1a
_cod_original_cell_volume 2239.5(5)
_cod_database_code 7008144

loop_
_symmetry_equiv_pos_as_xyz
'x, y, z'
'-x+1/2, y+1/2, -z+1/2'
'-x, -y, -z'
'x-1/2, -y-1/2, z-1/2'

loop_
_atom_site_label
_atom_site_type_symbol
_atom_site_fract_x
_atom_site_fract_y
_atom_site_fract_z
_atom_site_U_iso_or_equiv
_atom_site_adp_type
_atom_site_occupancy
_atom_site_symmetry_multiplicity
_atom_site_calc_flag
_atom_site_refinement_flags
_atom_site_disorder_assembly
_atom_site_disorder_group
Cu1 Cu 0.40121(4) 0.25483(2) 0.91935(2) 0.01816(12) Uani 1 1 d . . .
C1 C 0.2718(4) 0.32892(19) 1.0665(2) 0.0277(8) Uani 1 1 d . . .
H1A H 0.3275 0.3769 1.0881 0.033 Uiso 1 1 calc R . .
H1B H 0.2098 0.3121 1.1134 0.033 Uiso 1 1 calc R . .
C2 C 0.1681(4) 0.3457(2) 0.9784(2) 0.0286(8) Uani 1 1 d . . .
H2A H 0.0936 0.3027 0.9649 0.034 Uiso 1 1 calc R . .
H2B H 0.1107 0.3946 0.9842 0.034 Uiso 1 1 calc R . .
C3 C 0.3544(4) 0.42635(17) 0.9084(2) 0.0242(7) Uani 1 1 d . . .
H3A H 0.354 0.4505 0.9688 0.029 Uiso 1 1 calc R . .
H3B H 0.3064 0.4635 0.8621 0.029 Uiso 1 1 calc R . .
C4 C 0.5185(4) 0.41131(18) 0.8932(2) 0.0256(8) Uani 1 1 d . . .
H4A H 0.5215 0.4027 0.8278 0.031 Uiso 1 1 calc R . .
H4B H 0.5811 0.4579 0.9119 0.031 Uiso 1 1 calc R . .
C5 C 0.6060(4) 0.35423(19) 1.0446(2) 0.0274(8) Uani 1 1 d . . .
H5A H 0.5525 0.4023 1.0592 0.033 Uiso 1 1 calc R . .
H5B H 0.716 0.3607 1.0671 0.033 Uiso 1 1 calc R . .
C6 C 0.5436(4) 0.28485(18) 1.0920(2) 0.0238(7) Uani 1 1 d . . .
H6A H 0.6092 0.2388 1.0868 0.029 Uiso 1 1 calc R . .
H6B H 0.5464 0.2968 1.1572 0.029 Uiso 1 1 calc R . .
C7 C 0.7315(4) 0.3185(2) 0.9143(2) 0.0335(9) Uani 1 1 d . . .
H7A H 0.7793 0.2779 0.9562 0.04 Uiso 1 1 calc R . .
H7B H 0.8013 0.3638 0.9189 0.04 Uiso 1 1 calc R . .
C8 C 0.7151(4) 0.2871(2) 0.8186(3) 0.0370(9) Uani 1 1 d . . .
H8A H 0.8181 0.2748 0.8037 0.044 Uiso 1 1 calc R . .
H8B H 0.6715 0.3286 0.7766 0.044 Uiso 1 1 calc R . .
C9 C 0.6161(5) 0.2149(2) 0.8019(3) 0.0381(9) Uani 1 1 d . . .
H9A H 0.6348 0.191 0.744 0.046 Uiso 1 1 calc R . .
H9B H 0.6483 0.1768 0.8507 0.046 Uiso 1 1 calc R . .
C10 C 0.3378(4) 0.18910(17) 1.0836(2) 0.0232(7) Uani 1 1 d . . .
H10A H 0.2252 0.187 1.0796 0.028 Uiso 1 1 calc R . .
H10B H 0.3817 0.182 1.1479 0.028 Uiso 1 1 calc R . .
C11 C 0.3917(4) 0.12368(17) 1.0274(2) 0.0189(7) Uani 1 1 d . . .
N12 N 0.3836(3) 0.26621(14) 1.05182(17) 0.0204(6) Uani 1 1 d . . .
N13 N 0.2636(3) 0.35329(14) 0.90321(18) 0.0210(6) Uani 1 1 d . . .
H13 H 0.201 0.3509 0.8477 0.025 Uiso 1 1 calc R . .
N14 N 0.5849(3) 0.34288(15) 0.94472(18) 0.0232(6) Uani 1 1 d . . .
N15 N 0.4496(4) 0.22901(16) 0.79796(18) 0.0297(7) Uani 1 1 d . . .
H15A H 0.3965 0.1851 0.7766 0.036 Uiso 1 1 calc R . .
H15B H 0.4204 0.2694 0.7588 0.036 Uiso 1 1 calc R . .
O16 O 0.4342(3) 0.14255(12) 0.95189(14) 0.0207(5) Uani 1 1 d . . .
O17 O 0.3878(2) 0.05520(12) 1.05441(14) 0.0211(5) Uani 1 1 d . . .
O18 O 0.1057(3) 0.20120(13) 0.84343(19) 0.0404(7) Uani 1 1 d . . .
O19 O 0.1879(3) 0.08901(15) 0.77583(18) 0.0426(7) Uani 1 1 d . . .
O20 O 0.1002(3) 0.07936(17) 0.91566(17) 0.0461(7) Uani 1 1 d . . .
O21 O -0.0742(3) 0.10638(15) 0.78641(18) 0.0396(7) Uani 1 1 d . . .
O22 O 0.1961(3) -0.09640(17) 0.98314(19) 0.0530(8) Uani 1 1 d . . .
O23 O 0.2048(3) -0.11209(17) 0.8299(2) 0.0522(8) Uani 1 1 d . . .
O24 O -0.0295(3) -0.08778(14) 0.87981(18) 0.0365(6) Uani 1 1 d . . .
O25 O 0.0892(3) -0.20799(13) 0.90823(18) 0.0379(6) Uani 1 1 d . . .
O26 O 0.4780(4) -0.08066(17) 0.7280(2) 0.0581(9) Uani 1 1 d . . .
O27 O 0.5132(4) 0.0155(2) 0.62215(19) 0.0676(10) Uani 1 1 d . . .
O28 O 0.5274(4) 0.04733(15) 0.7768(2) 0.0617(10) Uani 1 1 d . . .
O29 O 0.7150(3) -0.0253(2) 0.7276(2) 0.0653(9) Uani 1 1 d . . .
Cl30 Cl 0.07948(10) 0.11941(4) 0.83028(6) 0.0272(2) Uani 1 1 d . . .
Cl31 Cl 0.11409(9) -0.12603(4) 0.90090(5) 0.02406(19) Uani 1 1 d . . .
Cl32 Cl 0.55623(10) -0.01045(5) 0.71164(6) 0.0298(2) Uani 1 1 d . . .
Na33 Na 0.37533(15) 0.00847(7) 0.88949(9) 0.0250(3) Uani 1 1 d . . .
Na34 Na 0.80596(15) 0.01648(7) 0.88606(9) 0.0269(3) Uani 1 1 d . . .

loop_
_atom_site_aniso_label
_atom_site_aniso_U_11
_atom_site_aniso_U_22
_atom_site_aniso_U_33
_atom_site_aniso_U_23
_atom_site_aniso_U_13
_atom_site_aniso_U_12
Cu1 0.0219(2) 0.0156(2) 0.0174(2) 0.00131(15) 0.00418(15) -0.00003(15)
C1 0.036(2) 0.0226(17) 0.0275(18) -0.0012(14) 0.0150(16) 0.0075(15)
C2 0.026(2) 0.0265(18) 0.034(2) 0.0019(15) 0.0090(16) 0.0063(15)
C3 0.0256(19) 0.0178(16) 0.0279(18) 0.0012(14) -0.0010(14) 0.0001(13)
C4 0.0266(19) 0.0173(16) 0.0314(19) 0.0052(14) -0.0018(15) -0.0056(13)
C5 0.028(2) 0.0259(17) 0.0260(18) 0.0026(15) -0.0045(15) -0.0064(14)
C6 0.0282(19) 0.0218(16) 0.0196(16) -0.0005(13) -0.0033(14) -0.0038(14)
C7 0.0212(19) 0.040(2) 0.039(2) 0.0159(17) 0.0037(16) 0.0008(16)
C8 0.034(2) 0.040(2) 0.042(2) 0.0158(18) 0.0202(18) 0.0070(17)
C9 0.048(3) 0.0307(19) 0.041(2) 0.0058(17) 0.0257(19) 0.0113(18)
C10 0.0264(19) 0.0216(17) 0.0234(17) 0.0030(13) 0.0099(14) -0.0021(14)
C11 0.0162(17) 0.0203(16) 0.0199(16) 0.0018(13) 0.0008(13) -0.0021(12)
N12 0.0211(15) 0.0175(13) 0.0236(14) -0.0017(11) 0.0062(11) -0.0005(11)
N13 0.0185(15) 0.0174(13) 0.0263(15) 0.0028(11) 0.0007(12) 0.0003(11)
N14 0.0214(15) 0.0238(14) 0.0239(14) 0.0033(12) 0.0009(12) -0.0017(11)
N15 0.046(2) 0.0211(14) 0.0236(15) 0.0030(12) 0.0090(14) -0.0035(13)
O16 0.0260(13) 0.0170(11) 0.0200(11) 0.0003(9) 0.0065(9) 0.0010(9)
O17 0.0235(13) 0.0171(11) 0.0227(11) 0.0030(9) 0.0028(9) -0.0013(9)
O18 0.0350(16) 0.0212(12) 0.0631(19) -0.0011(13) -0.0001(13) -0.0049(11)
O19 0.0378(17) 0.0450(15) 0.0456(16) -0.0094(13) 0.0083(13) 0.0013(13)
O20 0.0451(18) 0.0548(17) 0.0350(15) 0.0201(13) -0.0068(13) -0.0139(14)
O21 0.0272(15) 0.0412(14) 0.0463(16) 0.0080(13) -0.0092(12) -0.0133(12)
O22 0.0387(17) 0.0576(18) 0.0552(18) -0.0363(15) -0.0197(14) 0.0104(14)
O23 0.0476(19) 0.0586(19) 0.0565(19) 0.0162(15) 0.0285(15) 0.0049(14)
O24 0.0222(14) 0.0292(13) 0.0555(17) -0.0017(12) -0.0036(12) 0.0056(10)
O25 0.0422(16) 0.0199(12) 0.0481(16) 0.0070(11) -0.0060(13) -0.0058(11)
O26 0.056(2) 0.0575(18) 0.0531(19) 0.0112(16) -0.0202(15) -0.0336(16)
O27 0.083(3) 0.088(2) 0.0290(16) 0.0172(16) -0.0023(16) -0.033(2)
O28 0.113(3) 0.0345(15) 0.0476(18) 0.0099(14) 0.0466(18) 0.0310(17)
O29 0.0251(17) 0.084(2) 0.088(3) -0.026(2) 0.0106(16) -0.0028(16)
Cl30 0.0255(5) 0.0229(4) 0.0318(4) 0.0048(3) -0.0012(4) -0.0050(3)
Cl31 0.0214(4) 0.0209(4) 0.0293(4) -0.0036(3) 0.0013(3) 0.0001(3)
Cl32 0.0253(5) 0.0364(5) 0.0280(4) -0.0060(4) 0.0048(4) -0.0026(4)
Na33 0.0273(8) 0.0214(7) 0.0262(7) 0.0001(5) 0.0026(6) 0.0005(5)
Na34 0.0296(8) 0.0210(6) 0.0314(7) -0.0021(5) 0.0086(6) -0.0031(5)

loop_
_atom_type_symbol
_atom_type_description
_atom_type_scat_dispersion_real
_atom_type_scat_dispersion_imag
_atom_type_scat_source
C C 0.0033 0.0016 'International Tables Vol C Tables 4.2.6.8 and 6.1.1.4'
H H 0 0 'International Tables Vol C Tables 4.2.6.8 and 6.1.1.4'
N N 0.0061 0.0033 'International Tables Vol C Tables 4.2.6.8 and 6.1.1.4'
O O 0.0106 0.006 'International Tables Vol C Tables 4.2.6.8 and 6.1.1.4'
Na Na 0.0362 0.0249 'International Tables Vol C Tables 4.2.6.8 and 6.1.1.4'
Cu Cu 0.3201 1.2651 'International Tables Vol C Tables 4.2.6.8 and 6.1.1.4'
Cl Cl 0.1484 0.1585 'International Tables Vol C Tables 4.2.6.8 and 6.1.1.4'

loop_
_geom_angle_atom_site_label_1
_geom_angle_atom_site_label_2
_geom_angle_atom_site_label_3
_geom_angle
_geom_angle_site_symmetry_1
_geom_angle_site_symmetry_3
_geom_angle_publ_flag
N15 Cu1 O16 87.88(10) . . ?
N15 Cu1 N12 168.89(11) . . ?
O16 Cu1 N12 83.34(9) . . ?
N15 Cu1 N13 106.03(11) . . ?
O16 Cu1 N13 151.14(10) . . ?
N12 Cu1 N13 84.85(10) . . ?
N15 Cu1 N14 93.55(11) . . ?
O16 Cu1 N14 122.53(10) . . ?
N12 Cu1 N14 85.51(10) . . ?
N13 Cu1 N14 82.51(10) . . ?
N15 Cu1 O18 82.39(11) . . ?
O16 Cu1 O18 83.11(8) . . ?
N12 Cu1 O18 103.20(10) . . ?
N13 Cu1 O18 74.10(9) . . ?
N14 Cu1 O18 154.01(8) . . ?
N12 C1 C2 110.0(3) . . ?
N13 C2 C1 109.0(3) . . ?
N13 C3 C4 111.7(2) . . ?
N14 C4 C3 112.0(3) . . ?
N14 C5 C6 111.0(3) . . ?
N12 C6 C5 111.4(3) . . ?
N14 C7 C8 114.4(3) . . ?
C7 C8 C9 114.9(3) . . ?
N15 C9 C8 114.9(3) . . ?
N12 C10 C11 111.3(2) . . ?
O17 C11 O16 123.3(3) . . ?
O17 C11 C10 119.7(3) . . ?
O16 C11 C10 116.9(3) . . ?
O17 C11 Na33 64.92(16) . . ?
O16 C11 Na33 61.99(15) . . ?
C10 C11 Na33 157.9(2) . . ?
C10 N12 C6 110.5(2) . . ?
C10 N12 C1 112.3(2) . . ?
C6 N12 C1 113.3(2) . . ?
C10 N12 Cu1 106.80(18) . . ?
C6 N12 Cu1 102.48(18) . . ?
C1 N12 Cu1 110.86(19) . . ?
C3 N13 C2 113.0(3) . . ?
C3 N13 Cu1 112.09(19) . . ?
C2 N13 Cu1 103.00(18) . . ?
C4 N14 C5 113.6(3) . . ?
C4 N14 C7 111.4(3) . . ?
C5 N14 C7 110.4(3) . . ?
C4 N14 Cu1 102.94(19) . . ?
C5 N14 Cu1 104.28(19) . . ?
C7 N14 Cu1 113.9(2) . . ?
C9 N15 Cu1 110.0(2) . . ?
C11 O16 Cu1 114.03(19) . . ?
C11 O16 Na33 91.30(17) . . ?
Cu1 O16 Na33 141.12(11) . . ?
C11 O17 Na34 131.5(2) . 3_657 ?
C11 O17 Na33 118.6(2) . 3_657 ?
Na34 O17 Na33 105.89(9) 3_657 3_657 ?
C11 O17 Na33 89.11(18) . . ?
Na34 O17 Na33 104.95(9) 3_657 . ?
Na33 O17 Na33 96.30(8) 3_657 . ?
Cl30 O18 Cu1 119.52(14) . . ?
Cl30 O19 Na33 103.92(14) . . ?
Cl30 O20 Na34 92.50(13) . 1_455 ?
Cl30 O20 Na33 95.20(14) . . ?
Na34 O20 Na33 128.30(11) 1_455 . ?
Cl30 O21 Na34 106.27(14) . 1_455 ?
Cl31 O22 Na34 147.68(18) . 3_657 ?
Cl31 O22 Na33 93.13(16) . . ?
Na34 O22 Na33 95.99(10) 3_657 . ?
Cl31 O23 Na33 103.59(16) . . ?
Cl31 O24 Na34 153.18(16) . 1_455 ?
Cl32 O28 Na33 116.97(17) . . ?
Cl32 O28 Na34 92.17(16) . . ?
Na33 O28 Na34 94.28(11) . . ?
Cl32 O29 Na34 106.81(17) . . ?
O18 Cl30 O20 110.47(17) . . ?
O18 Cl30 O19 108.94(16) . . ?
O20 Cl30 O19 108.29(17) . . ?
O18 Cl30 O21 109.81(15) . . ?
O20 Cl30 O21 108.89(16) . . ?
O19 Cl30 O21 110.42(17) . . ?
O18 Cl30 Na34 128.31(12) . 1_455 ?
O20 Cl30 Na34 60.86(11) . 1_455 ?
O19 Cl30 Na34 122.34(11) . 1_455 ?
O21 Cl30 Na34 48.10(11) . 1_455 ?
O18 Cl30 Na33 115.26(11) . . ?
O20 Cl30 Na33 58.77(13) . . ?
O19 Cl30 Na33 50.71(11) . . ?
O21 Cl30 Na33 134.73(12) . . ?
Na34 Cl30 Na33 102.46(4) 1_455 . ?
O24 Cl31 O22 110.86(16) . . ?
O24 Cl31 O25 109.13(15) . . ?
O22 Cl31 O25 110.47(17) . . ?
O24 Cl31 O23 109.50(17) . . ?
O22 Cl31 O23 107.70(19) . . ?
O25 Cl31 O23 109.15(17) . . ?
O24 Cl31 Na33 106.08(11) . . ?
O22 Cl31 Na33 61.16(14) . . ?
O25 Cl31 Na33 144.19(12) . . ?
O23 Cl31 Na33 51.32(13) . . ?
O27 Cl32 O29 110.3(2) . . ?
O27 Cl32 O26 110.82(18) . . ?
O29 Cl32 O26 108.3(2) . . ?
O27 Cl32 O28 111.9(2) . . ?
O29 Cl32 O28 106.1(2) . . ?
O26 Cl32 O28 109.37(19) . . ?
O27 Cl32 Na34 142.05(14) . . ?
O29 Cl32 Na34 48.16(14) . . ?
O26 Cl32 Na34 106.23(12) . . ?
O28 Cl32 Na34 61.23(15) . . ?
O27 Cl32 Na33 129.27(16) . . ?
O29 Cl32 Na33 117.71(15) . . ?
O26 Cl32 Na33 69.19(14) . . ?
O28 Cl32 Na33 40.22(12) . . ?
Na34 Cl32 Na33 71.99(4) . . ?
O28 Na33 O17 79.76(10) . 3_657 ?
O28 Na33 O16 84.06(9) . . ?
O17 Na33 O16 99.30(8) 3_657 . ?
O28 Na33 O17 129.14(11) . . ?
O17 Na33 O17 83.70(8) 3_657 . ?
O16 Na33 O17 51.76(7) . . ?
O28 Na33 O19 76.37(11) . . ?
O17 Na33 O19 156.02(10) 3_657 . ?
O16 Na33 O19 80.48(8) . . ?
O17 Na33 O19 113.31(9) . . ?
O28 Na33 O23 109.51(11) . . ?
O17 Na33 O23 100.98(9) 3_657 . ?
O16 Na33 O23 157.29(10) . . ?
O17 Na33 O23 120.77(9) . . ?
O19 Na33 O23 85.09(10) . . ?
O28 Na33 O20 124.29(10) . . ?
O17 Na33 O20 151.81(9) 3_657 . ?
O16 Na33 O20 71.90(8) . . ?
O17 Na33 O20 69.73(8) . . ?
O19 Na33 O20 50.99(8) . . ?
O23 Na33 O20 85.39(9) . . ?
O28 Na33 C11 109.73(11) . . ?
O17 Na33 C11 96.35(9) 3_657 . ?
O16 Na33 C11 26.71(8) . . ?
O17 Na33 C11 25.97(8) . . ?
O19 Na33 C11 93.73(9) . . ?
O23 Na33 C11 139.24(10) . . ?
O20 Na33 C11 63.50(9) . . ?
O28 Na33 O22 156.36(10) . . ?
O17 Na33 O22 93.43(8) 3_657 . ?
O16 Na33 O22 119.50(8) . . ?
O17 Na33 O22 71.66(7) . . ?
O19 Na33 O22 107.65(9) . . ?
O23 Na33 O22 49.22(8) . . ?
O20 Na33 O22 69.86(8) . . ?
C11 Na33 O22 93.43(9) . . ?
O28 Na33 Cl30 99.03(9) . . ?
O17 Na33 Cl30 170.76(7) 3_657 . ?
O16 Na33 Cl30 71.46(6) . . ?
O17 Na33 Cl30 90.14(6) . . ?
O19 Na33 Cl30 25.37(6) . . ?
O23 Na33 Cl30 88.08(8) . . ?
O20 Na33 Cl30 26.03(5) . . ?
C11 Na33 Cl30 75.36(7) . . ?
O22 Na33 Cl30 91.15(7) . . ?
O28 Na33 Cl31 134.55(10) . . ?
O17 Na33 Cl31 104.36(6) 3_657 . ?
O16 Na33 Cl31 137.36(7) . . ?
O17 Na33 Cl31 96.09(6) . . ?
O19 Na33 Cl31 91.00(7) . . ?
O23 Na33 Cl31 25.09(6) . . ?
O20 Na33 Cl31 70.48(6) . . ?
C11 Na33 Cl31 114.59(7) . . ?
O22 Na33 Cl31 25.70(5) . . ?
Cl30 Na33 Cl31 83.09(4) . . ?
O28 Na33 Cl32 22.82(7) . . ?
O17 Na33 Cl32 74.80(6) 3_657 . ?
O16 Na33 Cl32 106.81(6) . . ?
O17 Na33 Cl32 146.86(7) . . ?
O19 Na33 Cl32 82.28(7) . . ?
O23 Na33 Cl32 88.37(7) . . ?
O20 Na33 Cl32 133.19(7) . . ?
C11 Na33 Cl32 131.95(8) . . ?
O22 Na33 Cl32 133.54(7) . . ?
Cl30 Na33 Cl32 107.56(4) . . ?
Cl31 Na33 Cl32 113.34(4) . . ?
O24 Na34 O17 96.08(9) 1_655 3_657 ?
O24 Na34 O22 123.59(11) 1_655 3_657 ?
O17 Na34 O22 84.50(10) 3_657 3_657 ?
O24 Na34 O21 97.60(10) 1_655 1_655 ?
O17 Na34 O21 159.27(10) 3_657 1_655 ?
O22 Na34 O21 100.64(11) 3_657 1_655 ?
O24 Na34 O29 82.05(10) 1_655 . ?
O17 Na34 O29 92.91(10) 3_657 . ?
O22 Na34 O29 154.36(12) 3_657 . ?
O21 Na34 O29 73.71(10) 1_655 . ?
O24 Na34 O20 74.18(10) 1_655 1_655 ?
O17 Na34 O20 147.58(9) 3_657 1_655 ?
O22 Na34 O20 76.26(10) 3_657 1_655 ?
O21 Na34 O20 52.24(8) 1_655 1_655 ?
O29 Na34 O20 115.52(10) . 1_655 ?
O24 Na34 O28 128.90(10) 1_655 . ?
O17 Na34 O28 72.17(9) 3_657 . ?
O22 Na34 O28 105.03(9) 3_657 . ?
O21 Na34 O28 87.12(9) 1_655 . ?
O29 Na34 O28 50.45(9) . . ?
O20 Na34 O28 137.85(9) 1_655 . ?
O24 Na34 Cl30 85.01(8) 1_655 1_655 ?
O17 Na34 Cl30 173.18(8) 3_657 1_655 ?
O22 Na34 Cl30 89.28(9) 3_657 1_655 ?
O21 Na34 Cl30 25.63(6) 1_655 1_655 ?
O29 Na34 Cl30 93.91(9) . 1_655 ?
O20 Na34 Cl30 26.63(5) 1_655 1_655 ?
O28 Na34 Cl30 112.33(7) . 1_655 ?
O24 Na34 Cl32 102.85(8) 1_655 . ?
O17 Na34 Cl32 77.08(6) 3_657 . ?
O22 Na34 Cl32 131.55(8) 3_657 . ?
O21 Na34 Cl32 84.72(7) 1_655 . ?
O29 Na34 Cl32 25.03(7) . . ?
O20 Na34 Cl32 134.90(7) 1_655 . ?
O28 Na34 Cl32 26.61(6) . . ?
Cl30 Na34 Cl32 109.28(4) 1_655 . ?
O24 Na34 Na33 127.34(8) 1_655 . ?
O17 Na34 Na33 37.30(6) 3_657 . ?
O22 Na34 Na33 83.59(8) 3_657 . ?
O21 Na34 Na33 122.77(8) 1_655 . ?
O29 Na34 Na33 79.14(8) . . ?
O20 Na34 Na33 156.99(8) 1_655 . ?
O28 Na34 Na33 38.58(6) . . ?
Cl30 Na34 Na33 144.66(5) 1_655 . ?
Cl32 Na34 Na33 55.18(3) . . ?
O24 Na34 Na33 106.49(8) 1_655 3_657 ?
O17 Na34 Na33 39.24(6) 3_657 3_657 ?
O22 Na34 Na33 46.87(9) 3_657 3_657 ?
O21 Na34 Na33 146.83(8) 1_655 3_657 ?
O29 Na34 Na33 131.25(9) . 3_657 ?
O20 Na34 Na33 112.93(7) 1_655 3_657 ?
O28 Na34 Na33 94.86(7) . 3_657 ?
Cl30 Na34 Na33 134.03(5) 1_655 3_657 ?
Cl32 Na34 Na33 110.97(4) . 3_657 ?
Na33 Na34 Na33 57.20(4) . 3_657 ?

loop_
_geom_bond_atom_site_label_1
_geom_bond_atom_site_label_2
_geom_bond_distance
_geom_bond_site_symmetry_2
_geom_bond_publ_flag
Cu1 N15 1.967(3) . ?
Cu1 O16 1.998(2) . ?
Cu1 N12 2.011(3) . ?
Cu1 N13 2.076(2) . ?
Cu1 N14 2.213(3) . ?
Cu1 O18 2.852(3) . ?
C1 N12 1.498(4) . ?
C1 C2 1.520(5) . ?
C2 N13 1.501(4) . ?
C3 N13 1.485(4) . ?
C3 C4 1.523(5) . ?
C4 N14 1.479(4) . ?
C5 N14 1.487(4) . ?
C5 C6 1.526(4) . ?
C6 N12 1.492(4) . ?
C7 N14 1.491(4) . ?
C7 C8 1.513(5) . ?
C8 C9 1.517(5) . ?
C9 N15 1.486(5) . ?
C10 N12 1.480(4) . ?
C10 C11 1.516(4) . ?
C11 O17 1.244(4) . ?
C11 O16 1.277(4) . ?
C11 Na33 2.840(3) . ?
O16 Na33 2.508(2) . ?
O17 Na34 2.380(2) 3_657 ?
O17 Na33 2.407(2) 3_657 ?
O17 Na33 2.573(2) . ?
O18 Cl30 1.431(2) . ?
O19 Cl30 1.438(3) . ?
O19 Na33 2.597(3) . ?
O20 Cl30 1.435(3) . ?
O20 Na34 2.796(3) 1_455 ?
O20 Na33 2.796(3) . ?
O21 Cl30 1.441(2) . ?
O21 Na34 2.480(3) 1_455 ?
O22 Cl31 1.428(3) . ?
O22 Na34 2.385(3) 3_657 ?
O22 Na33 2.884(4) . ?
O23 Cl31 1.434(3) . ?
O23 Na33 2.640(3) . ?
O24 Cl31 1.425(2) . ?
O24 Na34 2.316(3) 1_455 ?
O25 Cl31 1.430(2) . ?
O26 Cl32 1.427(3) . ?
O27 Cl32 1.407(3) . ?
O28 Cl32 1.435(3) . ?
O28 Na33 2.389(3) . ?
O28 Na34 2.808(4) . ?
O29 Cl32 1.415(3) . ?
O29 Na34 2.492(4) . ?
Cl30 Na34 3.1980(16) 1_455 ?
Cl30 Na33 3.2569(15) . ?
Cl31 Na33 3.2869(15) . ?
Cl32 Na34 3.2012(17) . ?
Cl32 Na33 3.2977(16) . ?
Na33 O17 2.407(3) 3_657 ?
Na34 O24 2.316(3) 1_655 ?
Na34 O17 2.380(2) 3_657 ?
Na34 O22 2.385(3) 3_657 ?
Na34 O21 2.480(3) 1_655 ?
Na34 O20 2.796(3) 1_655 ?
Na34 Cl30 3.1980(16) 1_655 ?
Na34 Na33 3.9294(19) 3_657 ?

loop_
_geom_hbond_atom_site_label_D
_geom_hbond_atom_site_label_H
_geom_hbond_atom_site_label_A
_geom_hbond_distance_DH
_geom_hbond_distance_HA
_geom_hbond_distance_DA
_geom_hbond_angle_DHA
_geom_hbond_site_symmetry_A
N13 H13 O26 0.93 2.16 2.917(4) 138 2_556
